data_4085545
loop_
_publ_author_name
'Alvarez, M. Angeles'
'Garc\'ia, M. Esther'
'Garc\'ia-Viv\'o, Daniel'
'Ruiz, Miguel A.'
'Vega, M. Fernanda'

_publ_section_title
;
 Reactions of the Unsaturated Ditungsten Anion
 [W2Cp2(\m-PCy2)(\m-CO)2]&#x2212;with C- and P-Based Electrophiles
;
_journal_issue 5
_journal_name_full Organometallics
_journal_page_first 870
_journal_paper_doi 10.1021/om501202j
_journal_volume 34
_journal_year 2015
_chemical_formula_moiety 'C36 H42 O5 P2 W2'
_chemical_formula_sum 'C36 H42 O5 P2 W2'
_chemical_formula_weight 984.33
_chemical_name_systematic
;
 ?
;
_space_group_IT_number 15
_symmetry_cell_setting monoclinic
_symmetry_Int_Tables_number 15
_symmetry_space_group_name_Hall '-C 2yc'
_symmetry_space_group_name_H-M 'C 1 2/c 1'
_atom_sites_solution_hydrogens geom
_audit_conform_dict_location ftp://ftp.iucr.org/pub/cif_core.dic
_audit_conform_dict_name cif_core.dic
_audit_conform_dict_version 2.4.3
_audit_creation_date 2015-02-05T19:23:22-00:00
_audit_creation_method 'WinGX routine CIF_UPDATE'
_cell_angle_alpha 90
_cell_angle_beta 107.364(3)
_cell_angle_gamma 90
_cell_formula_units_Z 8
_cell_length_a 19.7028(9)
_cell_length_b 17.3517(9)
_cell_length_c 20.8432(12)
_cell_measurement_reflns_used 4448
_cell_measurement_temperature 100.0(1)
_cell_measurement_theta_max 23.8775
_cell_measurement_theta_min 2.347
_cell_measurement_wavelength 0.71073
_cell_volume 6801.1(6)
_computing_cell_refinement 'BRUKER APEX'
_computing_data_collection 'BRUKER APEX'
_computing_molecular_graphics 'Ortep for Windows (Farrugia, 2012)'
_computing_publication_material 'WinGX publication routines (Farrugia, 2012)'
_computing_structure_refinement 'SHELXL-2014 (Sheldrick, 2014)'
_computing_structure_solution 'SHELXL-2014 (Sheldrick, 2014)'
_diffrn_ambient_temperature 100.0(1)
_diffrn_measured_fraction_theta_full 1
_diffrn_measured_fraction_theta_max 1
_diffrn_measurement_device 'four-circle diffractometer'
_diffrn_measurement_device_type 'BRUKER APPEX-II CCD'
_diffrn_measurement_method 'omega/phi scans'
_diffrn_radiation_monochromator graphite
_diffrn_radiation_probe x-ray
_diffrn_radiation_source 'fine-focus sealed tube'
_diffrn_radiation_type MoK\a
_diffrn_radiation_wavelength 0.71073
_diffrn_reflns_av_R_equivalents 0.0905
_diffrn_reflns_av_unetI/netI 0.067
_diffrn_reflns_Laue_measured_fraction_full 1
_diffrn_reflns_Laue_measured_fraction_max 1
_diffrn_reflns_limit_h_max 24
_diffrn_reflns_limit_h_min -24
_diffrn_reflns_limit_k_max 21
_diffrn_reflns_limit_k_min -21
_diffrn_reflns_limit_l_max 26
_diffrn_reflns_limit_l_min -25
_diffrn_reflns_number 44656
_diffrn_reflns_point_group_measured_fraction_full 1
_diffrn_reflns_point_group_measured_fraction_max 1
_diffrn_reflns_theta_full 25.242
_diffrn_reflns_theta_max 26.373
_diffrn_reflns_theta_min 1.597
_exptl_absorpt_coefficient_mu 6.896
_exptl_absorpt_correction_T_max 0.5790
_exptl_absorpt_correction_T_min 0.4927
_exptl_absorpt_correction_type multi-scan
_exptl_absorpt_process_details 'BRUKER Sadabs'
_exptl_crystal_colour brown
_exptl_crystal_density_diffrn 1.923
_exptl_crystal_density_method 'not measured'
_exptl_crystal_description plate
_exptl_crystal_F_000 3808
_exptl_crystal_size_max 0.15
_exptl_crystal_size_mid 0.14
_exptl_crystal_size_min 0.07
_refine_diff_density_max 1.435
_refine_diff_density_min -1.201
_refine_diff_density_rms 0.214
_refine_ls_extinction_method none
_refine_ls_goodness_of_fit_ref 1.029
_refine_ls_hydrogen_treatment constr
_refine_ls_matrix_type full
_refine_ls_number_constraints 0
_refine_ls_number_parameters 400
_refine_ls_number_reflns 6969
_refine_ls_number_restraints 2
_refine_ls_restrained_S_all 1.03
_refine_ls_R_factor_all 0.064
_refine_ls_R_factor_gt 0.0383
_refine_ls_shift/su_max 0.001
_refine_ls_shift/su_mean 0
_refine_ls_structure_factor_coef Fsqd
_refine_ls_weighting_details 'w=1/[\s^2^(Fo^2^)+(0.0227P)^2^] where P=(Fo^2^+2Fc^2^)/3'
_refine_ls_weighting_scheme calc
_refine_ls_wR_factor_gt 0.0626
_refine_ls_wR_factor_ref 0.0708
_reflns_number_gt 5176
_reflns_number_total 6969
_reflns_threshold_expression 'I > 2\s(I)'
_cod_data_source_file om501202j_si_002.cif
_cod_data_source_block compound8
_cod_depositor_comments
;
The following automatic conversions were performed:
'_diffrn_radiation_monochromador' tag replaced with
'_diffrn_radiation_monochromator'.

Automatic conversion script
Id: cif_correct_tags 1440 2010-10-19 06:21:57Z saulius 

 Adding full bibliography for 4085545.cif.
;
_cod_original_sg_symbol_H-M 'C 2/c'
_cod_database_code 4085545

loop_
_symmetry_equiv_pos_as_xyz
'x, y, z'
'-x, y, -z+1/2'
'x+1/2, y+1/2, z'
'-x+1/2, y+1/2, -z+1/2'
'-x, -y, -z'
'x, -y, z-1/2'
'-x+1/2, -y+1/2, -z'
'x+1/2, -y+1/2, z-1/2'

loop_
_atom_site_label
_atom_site_type_symbol
_atom_site_fract_x
_atom_site_fract_y
_atom_site_fract_z
_atom_site_U_iso_or_equiv
_atom_site_adp_type
_atom_site_occupancy
_atom_site_calc_flag
_atom_site_disorder_assembly
_atom_site_disorder_group
W1 W 0.79597(2) 0.03404(2) 0.59262(2) 0.01673(8) Uani 1 d . .
W2 W 0.68979(2) 0.11414(2) 0.53436(2) 0.01550(8) Uani 1 d . .
P1 P 0.67731(9) -0.01060(10) 0.57891(9) 0.0201(4) Uani 1 d . .
P2 P 0.84258(8) 0.03669(10) 0.42036(9) 0.0186(4) Uani 1 d . .
O1 O 0.7876(2) 0.1898(3) 0.6665(2) 0.0229(11) Uani 1 d . .
O2 O 0.77397(19) 0.0710(2) 0.4341(2) 0.0186(10) Uani 1 d . .
O3 O 0.91111(19) 0.0616(2) 0.4635(2) 0.0203(11) Uani 1 d . .
O4 O 0.8277(2) 0.0577(2) 0.3429(2) 0.0188(10) Uani 1 d . .
O5 O 0.8262(2) -0.0521(2) 0.4162(2) 0.0220(11) Uani 1 d . .
C1 C 0.7683(3) 0.1421(4) 0.6233(4) 0.0206(16) Uani 1 d . .
C2 C 0.7625(3) 0.0677(3) 0.4979(3) 0.0163(15) Uani 1 d . .
C3 C 0.8579(3) 0.1243(4) 0.3249(3) 0.0172(15) Uani 1 d . .
C4 C 0.9299(3) 0.1274(4) 0.3327(3) 0.0210(16) Uani 1 d . .
H4 H 0.9594 0.0867 0.3527 0.025 Uiso 1 calc . .
C5 C 0.9574(3) 0.1911(4) 0.3108(3) 0.0261(17) Uani 1 d . .
H5 H 1.0059 0.1938 0.3159 0.031 Uiso 1 calc . .
C6 C 0.9132(4) 0.2518(4) 0.2809(3) 0.0307(18) Uani 1 d . .
H6 H 0.9321 0.295 0.266 0.037 Uiso 1 calc . .
C7 C 0.8419(3) 0.2481(4) 0.2735(3) 0.0297(18) Uani 1 d . .
H7 H 0.8124 0.2884 0.2528 0.036 Uiso 1 calc . .
C8 C 0.8132(3) 0.1846(4) 0.2965(3) 0.0284(18) Uani 1 d . .
H8 H 0.7651 0.1827 0.2928 0.034 Uiso 1 calc . .
C9 C 0.8720(3) -0.1041(4) 0.3964(3) 0.0195(16) Uani 1 d . .
C10 C 0.9400(3) -0.1166(4) 0.4389(3) 0.0222(16) Uani 1 d . .
H10 H 0.9571 -0.0901 0.4793 0.027 Uiso 1 calc . .
C11 C 0.9814(3) -0.1698(4) 0.4187(3) 0.0246(17) Uani 1 d . .
H11 H 1.0272 -0.18 0.4463 0.03 Uiso 1 calc . .
C12 C 0.9563(3) -0.2081(4) 0.3586(4) 0.0300(18) Uani 1 d . .
H12 H 0.985 -0.2441 0.3461 0.036 Uiso 1 calc . .
C13 C 0.8893(4) -0.1937(4) 0.3170(4) 0.037(2) Uani 1 d . .
H13 H 0.8726 -0.2189 0.276 0.045 Uiso 1 calc . .
C14 C 0.8460(3) -0.1405(4) 0.3369(4) 0.0288(18) Uani 1 d . .
H14 H 0.8002 -0.1305 0.3096 0.035 Uiso 1 calc . .
C15 C 0.8562(3) -0.0725(4) 0.6579(3) 0.0216(16) Uani 1 d . .
H15 H 0.832 -0.1149 0.6675 0.026 Uiso 1 calc . .
C16 C 0.8811(3) -0.0644(4) 0.6010(3) 0.0219(16) Uani 1 d . .
H16 H 0.8754 -0.0999 0.5664 0.026 Uiso 1 calc . .
C17 C 0.9158(3) 0.0072(4) 0.6064(4) 0.0254(17) Uani 1 d . .
H17 H 0.9382 0.0267 0.5764 0.03 Uiso 1 calc . .
C18 C 0.9112(3) 0.0446(4) 0.6649(3) 0.0273(18) Uani 1 d . .
H18 H 0.929 0.0933 0.6797 0.033 Uiso 1 calc . .
C19 C 0.8746(3) -0.0051(4) 0.6974(4) 0.0284(18) Uani 1 d . .
H19 H 0.8645 0.0049 0.7374 0.034 Uiso 1 calc . .
C20 C 0.6479(3) 0.2063(4) 0.4503(4) 0.0262(17) Uani 1 d . .
H20 H 0.6744 0.2191 0.4216 0.031 Uiso 1 calc . .
C21 C 0.5957(3) 0.1480(4) 0.4394(4) 0.0275(18) Uani 1 d . .
H21 H 0.582 0.1149 0.4027 0.033 Uiso 1 calc . .
C22 C 0.5680(3) 0.1490(4) 0.4944(4) 0.0243(17) Uani 1 d . .
H22 H 0.5324 0.1169 0.4999 0.029 Uiso 1 calc . .
C23 C 0.6029(3) 0.2063(4) 0.5394(4) 0.0273(18) Uani 1 d . .
H23 H 0.5947 0.2187 0.5798 0.033 Uiso 1 calc . .
C24 C 0.6528(3) 0.2417(4) 0.5125(4) 0.0284(18) Uani 1 d . .
H24 H 0.6836 0.2815 0.5322 0.034 Uiso 1 calc . .
C25 C 0.6387(3) -0.0926(3) 0.5228(3) 0.0190(15) Uani 1 d . .
H25 H 0.5944 -0.1063 0.5322 0.023 Uiso 1 calc . .
C26 C 0.6861(3) -0.1647(4) 0.5385(4) 0.0297(18) Uani 1 d . .
H26A H 0.7322 -0.1526 0.5332 0.036 Uiso 1 calc . .
H26B H 0.6934 -0.1797 0.5849 0.036 Uiso 1 calc . .
C27 C 0.6534(4) -0.2315(4) 0.4927(4) 0.0340(19) Uani 1 d . .
H27A H 0.6861 -0.2747 0.5025 0.041 Uiso 1 calc . .
H27B H 0.61 -0.2474 0.5018 0.041 Uiso 1 calc . .
C28 C 0.6367(4) -0.2103(5) 0.4190(4) 0.041(2) Uani 1 d . .
H28A H 0.6141 -0.2534 0.3912 0.049 Uiso 1 calc . .
H28B H 0.6804 -0.1982 0.4086 0.049 Uiso 1 calc . .
C29 C 0.5874(4) -0.1408(4) 0.4044(4) 0.047(2) Uani 1 d . .
H29A H 0.5781 -0.1261 0.3577 0.056 Uiso 1 calc . .
H29B H 0.5424 -0.1549 0.4113 0.056 Uiso 1 calc . .
C30 C 0.6187(5) -0.0724(5) 0.4490(4) 0.057(3) Uani 1 d . .
H30A H 0.6606 -0.0544 0.4382 0.069 Uiso 1 calc . .
H30B H 0.5842 -0.0308 0.4398 0.069 Uiso 1 calc . .
C31 C 0.6324(7) -0.0177(7) 0.6463(6) 0.020(3) Uiso 0.6 d A 1
H31 H 0.581 -0.0143 0.6249 0.024 Uiso 0.6 calc A 1
C32 C 0.6542(6) 0.0486(7) 0.6949(6) 0.022(3) Uiso 0.6 d A 1
H32A H 0.6409 0.0967 0.6707 0.027 Uiso 0.6 calc A 1
H32B H 0.7055 0.0483 0.7143 0.027 Uiso 0.6 calc A 1
C33 C 0.6191(7) 0.0444(7) 0.7522(6) 0.038(3) Uiso 0.6 d A 1
H33A H 0.6362 0.0865 0.7835 0.046 Uiso 0.6 calc A 1
H33B H 0.5679 0.0493 0.7336 0.046 Uiso 0.6 calc A 1
C34 C 0.6370(7) -0.0311(8) 0.7883(7) 0.046(4) Uiso 0.6 d A 1
H34A H 0.6151 -0.0337 0.8241 0.055 Uiso 0.6 calc A 1
H34B H 0.6881 -0.035 0.8082 0.055 Uiso 0.6 calc A 1
C35 C 0.6108(6) -0.0981(8) 0.7399(7) 0.042(4) Uiso 0.6 d A 1
H35A H 0.5596 -0.095 0.7203 0.051 Uiso 0.6 calc A 1
H35B H 0.6222 -0.1466 0.7638 0.051 Uiso 0.6 calc A 1
C36 C 0.6480(6) -0.0939(7) 0.6831(6) 0.034(3) Uiso 0.6 d A 1
H36A H 0.6989 -0.0998 0.7027 0.041 Uiso 0.6 calc A 1
H36B H 0.631 -0.1357 0.6515 0.041 Uiso 0.6 calc A 1
C31B C 0.6566(8) -0.0339(10) 0.6576(8) 0.011(4) Uiso 0.4 d A 2
H31B H 0.6779 -0.0839 0.6741 0.013 Uiso 0.4 calc A 2
C32B C 0.6844(9) 0.0250(10) 0.7116(9) 0.025(4) Uiso 0.4 d A 2
H32C H 0.6684 0.0756 0.6936 0.03 Uiso 0.4 calc A 2
H32D H 0.736 0.0247 0.7246 0.03 Uiso 0.4 calc A 2
C33B C 0.6606(8) 0.0111(11) 0.7742(9) 0.023(4) Uiso 0.4 d A 2
H33C H 0.6748 0.0548 0.8043 0.027 Uiso 0.4 calc A 2
H33D H 0.6845 -0.0342 0.7975 0.027 Uiso 0.4 calc A 2
C34B C 0.5798(7) -0.0002(9) 0.7574(7) 0.014(3) Uiso 0.4 d A 2
H34C H 0.5688 -0.0171 0.7975 0.017 Uiso 0.4 calc A 2
H34D H 0.5564 0.0489 0.744 0.017 Uiso 0.4 calc A 2
C35B C 0.5510(12) -0.0569(13) 0.7032(10) 0.071(8) Uiso 0.4 d A 2
H35C H 0.4995 -0.0562 0.6909 0.085 Uiso 0.4 calc A 2
H35D H 0.5669 -0.1081 0.7199 0.085 Uiso 0.4 calc A 2
C36B C 0.5742(11) -0.0407(13) 0.6408(10) 0.058(6) Uiso 0.4 d A 2
H36C H 0.5524 0.0069 0.6203 0.07 Uiso 0.4 calc A 2
H36D H 0.5574 -0.0819 0.6085 0.07 Uiso 0.4 calc A 2

loop_
_atom_site_aniso_label
_atom_site_aniso_U_11
_atom_site_aniso_U_22
_atom_site_aniso_U_33
_atom_site_aniso_U_23
_atom_site_aniso_U_13
_atom_site_aniso_U_12
W1 0.01959(14) 0.01318(15) 0.01713(16) 0.00404(12) 0.00504(11) 0.00169(11)
W2 0.01360(13) 0.01412(15) 0.02032(16) 0.00277(12) 0.00740(11) -0.00018(11)
P1 0.0284(10) 0.0166(10) 0.0185(10) 0.0006(8) 0.0119(8) -0.0072(7)
P2 0.0143(8) 0.0213(10) 0.0206(10) 0.0012(8) 0.0056(7) 0.0022(7)
O1 0.024(2) 0.018(3) 0.025(3) -0.003(2) 0.005(2) 0.001(2)
O2 0.015(2) 0.029(3) 0.013(3) 0.005(2) 0.0048(19) 0.0080(19)
O3 0.011(2) 0.023(3) 0.026(3) 0.003(2) 0.0054(19) 0.0019(18)
O4 0.017(2) 0.027(3) 0.012(3) 0.003(2) 0.0036(18) -0.0011(19)
O5 0.015(2) 0.019(3) 0.031(3) 0.001(2) 0.004(2) -0.0002(18)
C1 0.016(3) 0.020(4) 0.031(5) 0.008(3) 0.014(3) 0.004(3)
C2 0.015(3) 0.010(3) 0.022(4) 0.002(3) 0.003(3) -0.004(3)
C3 0.017(3) 0.022(4) 0.013(4) -0.004(3) 0.007(3) -0.002(3)
C4 0.019(3) 0.031(4) 0.017(4) -0.002(3) 0.011(3) 0.002(3)
C5 0.023(4) 0.048(5) 0.009(4) 0.001(4) 0.009(3) -0.002(3)
C6 0.039(4) 0.030(5) 0.028(5) -0.010(4) 0.017(4) -0.019(4)
C7 0.034(4) 0.026(4) 0.027(5) 0.001(4) 0.007(3) 0.004(3)
C8 0.026(4) 0.030(4) 0.033(5) 0.003(4) 0.015(3) -0.001(3)
C9 0.016(3) 0.011(3) 0.031(4) 0.005(3) 0.006(3) 0.004(3)
C10 0.018(3) 0.031(4) 0.016(4) -0.001(3) 0.001(3) 0.003(3)
C11 0.024(4) 0.023(4) 0.024(4) 0.004(3) 0.002(3) 0.010(3)
C12 0.038(4) 0.020(4) 0.030(5) 0.001(4) 0.007(4) 0.013(3)
C13 0.055(5) 0.020(4) 0.023(5) -0.006(4) -0.008(4) 0.001(4)
C14 0.023(4) 0.018(4) 0.036(5) 0.003(4) -0.006(3) 0.008(3)
C15 0.026(4) 0.013(4) 0.022(4) 0.013(3) 0.002(3) 0.004(3)
C16 0.023(4) 0.029(4) 0.014(4) -0.003(3) 0.006(3) 0.013(3)
C17 0.016(3) 0.031(4) 0.026(4) 0.007(4) 0.001(3) 0.008(3)
C18 0.025(4) 0.020(4) 0.026(4) 0.006(3) -0.009(3) 0.005(3)
C19 0.033(4) 0.027(4) 0.017(4) 0.005(3) -0.004(3) 0.013(3)
C20 0.022(4) 0.024(4) 0.034(5) 0.014(4) 0.010(3) 0.006(3)
C21 0.019(4) 0.023(4) 0.037(5) 0.000(4) 0.004(3) 0.007(3)
C22 0.006(3) 0.025(4) 0.045(5) 0.011(4) 0.013(3) 0.003(3)
C23 0.020(4) 0.036(5) 0.026(4) 0.005(4) 0.006(3) 0.007(3)
C24 0.020(4) 0.013(4) 0.047(5) 0.002(4) 0.003(3) 0.003(3)
C25 0.027(4) 0.012(4) 0.023(4) 0.005(3) 0.014(3) -0.008(3)
C26 0.018(3) 0.035(5) 0.033(5) -0.012(4) 0.002(3) 0.001(3)
C27 0.032(4) 0.023(4) 0.045(5) -0.014(4) 0.008(4) 0.002(3)
C28 0.036(4) 0.053(6) 0.040(5) -0.028(5) 0.022(4) -0.026(4)
C29 0.089(7) 0.026(5) 0.024(5) 0.000(4) 0.013(4) -0.023(5)
C30 0.105(7) 0.034(5) 0.030(6) -0.003(4) 0.015(5) -0.014(5)

loop_
_atom_type_symbol
_atom_type_description
_atom_type_scat_dispersion_real
_atom_type_scat_dispersion_imag
_atom_type_scat_source
C C 0.0033 0.0016 'International Tables Vol C Tables 4.2.6.8 and 6.1.1.4'
H H 0 0 'International Tables Vol C Tables 4.2.6.8 and 6.1.1.4'
O O 0.0106 0.006 'International Tables Vol C Tables 4.2.6.8 and 6.1.1.4'
P P 0.1023 0.0942 'International Tables Vol C Tables 4.2.6.8 and 6.1.1.4'
W W -0.849 6.8722 'International Tables Vol C Tables 4.2.6.8 and 6.1.1.4'

loop_
_geom_angle_atom_site_label_1
_geom_angle_atom_site_label_2
_geom_angle_atom_site_label_3
_geom_angle
C2 W1 C1 90.0(3)
C2 W1 C18 126.4(2)
C1 W1 C18 91.4(2)
C2 W1 C17 101.8(2)
C1 W1 C17 118.9(2)
C18 W1 C17 35.1(2)
C2 W1 C16 107.8(2)
C1 W1 C16 149.7(2)
C18 W1 C16 58.4(2)
C17 W1 C16 34.8(2)
C2 W1 C19 159.7(2)
C1 W1 C19 97.6(3)
C18 W1 C19 35.2(2)
C17 W1 C19 58.1(2)
C16 W1 C19 58.0(2)
C2 W1 C15 139.4(2)
C1 W1 C15 130.2(2)
C18 W1 C15 58.0(2)
C17 W1 C15 57.6(2)
C16 W1 C15 34.7(2)
C19 W1 C15 34.6(2)
C2 W1 P1 87.37(17)
C1 W1 P1 89.58(17)
C18 W1 P1 146.18(19)
C17 W1 P1 149.69(18)
C16 W1 P1 114.87(17)
C19 W1 P1 111.32(18)
C15 W1 P1 96.83(16)
C2 W1 W2 50.91(17)
C1 W1 W2 53.00(18)
C18 W1 W2 141.50(17)
C17 W1 W2 146.82(18)
C16 W1 W2 155.37(16)
C19 W1 W2 145.92(18)
C15 W1 W2 155.05(15)
P1 W1 W2 58.50(4)
C2 W2 C1 90.3(2)
C2 W2 C24 122.0(2)
C1 W2 C24 93.4(2)
C2 W2 C20 97.2(2)
C1 W2 C20 120.7(2)
C24 W2 C20 35.2(2)
C2 W2 C21 105.0(3)
C1 W2 C21 151.7(2)
C24 W2 C21 58.4(2)
C20 W2 C21 35.1(2)
C2 W2 C23 155.0(3)
C1 W2 C23 99.1(2)
C24 W2 C23 34.9(2)
C20 W2 C23 58.1(2)
C21 W2 C23 57.9(2)
C2 W2 C22 137.8(3)
C1 W2 C22 131.1(2)
C24 W2 C22 57.7(2)
C20 W2 C22 57.8(2)
C21 W2 C22 34.7(2)
C23 W2 C22 34.3(2)
C2 W2 P1 87.21(18)
C1 W2 P1 90.01(18)
C24 W2 P1 150.56(17)
C20 W2 P1 148.83(17)
C21 W2 P1 113.95(17)
C23 W2 P1 115.68(17)
C22 W2 P1 99.01(17)
C2 W2 W1 50.61(18)
C1 W2 W1 53.63(18)
C24 W2 W1 142.06(16)
C20 W2 W1 143.30(16)
C21 W2 W1 152.07(17)
C23 W2 W1 149.78(17)
C22 W2 W1 157.45(16)
P1 W2 W1 58.54(4)
C31B P1 C25 103.6(5)
C25 P1 C31 103.1(4)
C31B P1 W2 128.1(5)
C25 P1 W2 121.2(2)
C31 P1 W2 118.4(4)
C31B P1 W1 115.5(5)
C25 P1 W1 121.6(2)
C31 P1 W1 126.4(4)
W2 P1 W1 62.95(4)
O3 P2 O5 117.8(2)
O3 P2 O2 117.7(3)
O5 P2 O2 101.9(2)
O3 P2 O4 114.6(2)
O5 P2 O4 101.3(2)
O2 P2 O4 100.9(2)
C2 O2 P2 122.7(4)
C3 O4 P2 119.6(4)
C9 O5 P2 119.9(4)
O1 C1 W2 144.3(5)
O1 C1 W1 142.3(5)
W2 C1 W1 73.4(2)
O2 C2 W1 148.5(4)
O2 C2 W2 132.9(4)
W1 C2 W2 78.5(2)
C4 C3 C8 121.5(6)
C4 C3 O4 120.3(6)
C8 C3 O4 118.1(5)
C5 C4 C3 119.2(6)
C5 C4 H4 120.4
C3 C4 H4 120.4
C4 C5 C6 120.2(6)
C4 C5 H5 119.9
C6 C5 H5 119.9
C7 C6 C5 120.1(7)
C7 C6 H6 120
C5 C6 H6 120
C6 C7 C8 120.6(7)
C6 C7 H7 119.7
C8 C7 H7 119.7
C3 C8 C7 118.4(6)
C3 C8 H8 120.8
C7 C8 H8 120.8
C14 C9 C10 122.9(6)
C14 C9 O5 117.6(5)
C10 C9 O5 119.4(6)
C11 C10 C9 117.3(6)
C11 C10 H10 121.4
C9 C10 H10 121.4
C12 C11 C10 121.2(6)
C12 C11 H11 119.4
C10 C11 H11 119.4
C13 C12 C11 120.3(7)
C13 C12 H12 119.8
C11 C12 H12 119.8
C12 C13 C14 119.4(7)
C12 C13 H13 120.3
C14 C13 H13 120.3
C9 C14 C13 118.9(6)
C9 C14 H14 120.5
C13 C14 H14 120.5
C19 C15 C16 108.2(6)
C19 C15 W1 71.8(4)
C16 C15 W1 71.6(3)
C19 C15 H15 125.9
C16 C15 H15 125.9
W1 C15 H15 122.3
C17 C16 C15 107.6(6)
C17 C16 W1 71.7(4)
C15 C16 W1 73.7(3)
C17 C16 H16 126.2
C15 C16 H16 126.2
W1 C16 H16 120.3
C16 C17 C18 108.7(6)
C16 C17 W1 73.5(3)
C18 C17 W1 72.0(4)
C16 C17 H17 125.6
C18 C17 H17 125.6
W1 C17 H17 120.6
C17 C18 C19 107.8(6)
C17 C18 W1 72.9(3)
C19 C18 W1 74.0(4)
C17 C18 H18 126.1
C19 C18 H18 126.1
W1 C18 H18 119
C15 C19 C18 107.7(6)
C15 C19 W1 73.6(4)
C18 C19 W1 70.9(4)
C15 C19 H19 126.2
C18 C19 H19 126.2
W1 C19 H19 121.2
C24 C20 C21 107.9(6)
C24 C20 W2 72.4(4)
C21 C20 W2 73.0(4)
C24 C20 H20 126.1
C21 C20 H20 126.1
W2 C20 H20 120.4
C22 C21 C20 107.5(7)
C22 C21 W2 73.6(4)
C20 C21 W2 71.9(4)
C22 C21 H21 126.3
C20 C21 H21 126.3
W2 C21 H21 120.1
C23 C22 C21 108.8(6)
C23 C22 W2 72.7(4)
C21 C22 W2 71.7(3)
C23 C22 H22 125.6
C21 C22 H22 125.6
W2 C22 H22 121.7
C22 C23 C24 107.7(6)
C22 C23 W2 73.0(4)
C24 C23 W2 71.2(4)
C22 C23 H23 126.1
C24 C23 H23 126.1
W2 C23 H23 121.4
C20 C24 C23 108.0(6)
C20 C24 W2 72.4(4)
C23 C24 W2 73.9(4)
C20 C24 H24 126
C23 C24 H24 126
W2 C24 H24 119.6
C30 C25 C26 111.3(6)
C30 C25 P1 113.4(5)
C26 C25 P1 112.4(4)
C30 C25 H25 106.4
C26 C25 H25 106.4
P1 C25 H25 106.4
C27 C26 C25 111.7(5)
C27 C26 H26A 109.3
C25 C26 H26A 109.3
C27 C26 H26B 109.3
C25 C26 H26B 109.3
H26A C26 H26B 107.9
C28 C27 C26 112.0(6)
C28 C27 H27A 109.2
C26 C27 H27A 109.2
C28 C27 H27B 109.2
C26 C27 H27B 109.2
H27A C27 H27B 107.9
C27 C28 C29 109.1(6)
C27 C28 H28A 109.9
C29 C28 H28A 109.9
C27 C28 H28B 109.9
C29 C28 H28B 109.9
H28A C28 H28B 108.3
C30 C29 C28 112.2(7)
C30 C29 H29A 109.2
C28 C29 H29A 109.2
C30 C29 H29B 109.2
C28 C29 H29B 109.2
H29A C29 H29B 107.9
C25 C30 C29 112.1(7)
C25 C30 H30A 109.2
C29 C30 H30A 109.2
C25 C30 H30B 109.2
C29 C30 H30B 109.2
H30A C30 H30B 107.9
C32 C31 C36 110.7(10)
C32 C31 P1 110.5(8)
C36 C31 P1 111.6(8)
C32 C31 H31 108
C36 C31 H31 108
P1 C31 H31 108
C31 C32 C33 112.3(10)
C31 C32 H32A 109.2
C33 C32 H32A 109.2
C31 C32 H32B 109.2
C33 C32 H32B 109.2
H32A C32 H32B 107.9
C34 C33 C32 109.6(11)
C34 C33 H33A 109.8
C32 C33 H33A 109.8
C34 C33 H33B 109.8
C32 C33 H33B 109.8
H33A C33 H33B 108.2
C33 C34 C35 110.6(11)
C33 C34 H34A 109.5
C35 C34 H34A 109.5
C33 C34 H34B 109.5
C35 C34 H34B 109.5
H34A C34 H34B 108.1
C34 C35 C36 108.8(11)
C34 C35 H35A 109.9
C36 C35 H35A 109.9
C34 C35 H35B 109.9
C36 C35 H35B 109.9
H35A C35 H35B 108.3
C31 C36 C35 110.7(10)
C31 C36 H36A 109.5
C35 C36 H36A 109.5
C31 C36 H36B 109.5
C35 C36 H36B 109.5
H36A C36 H36B 108.1
C32B C31B C36B 110.1(15)
C32B C31B P1 112.9(12)
C36B C31B P1 107.9(12)
C32B C31B H31B 108.6
C36B C31B H31B 108.6
P1 C31B H31B 108.6
C31B C32B C33B 113.3(14)
C31B C32B H32C 108.9
C33B C32B H32C 108.9
C31B C32B H32D 108.9
C33B C32B H32D 108.9
H32C C32B H32D 107.7
C32B C33B C34B 112.7(14)
C32B C33B H33C 109
C34B C33B H33C 109
C32B C33B H33D 109
C34B C33B H33D 109
H33C C33B H33D 107.8
C35B C34B C33B 113.2(14)
C35B C34B H34C 108.9
C33B C34B H34C 108.9
C35B C34B H34D 108.9
C33B C34B H34D 108.9
H34C C34B H34D 107.7
C34B C35B C36B 112.6(17)
C34B C35B H35C 109.1
C36B C35B H35C 109.1
C34B C35B H35D 109.1
C36B C35B H35D 109.1
H35C C35B H35D 107.8
C35B C36B C31B 112.3(17)
C35B C36B H36C 109.2
C31B C36B H36C 109.2
C35B C36B H36D 109.2
C31B C36B H36D 109.2
H36C C36B H36D 107.9

loop_
_geom_bond_atom_site_label_1
_geom_bond_atom_site_label_2
_geom_bond_distance
W1 C2 1.975(6)
W1 C1 2.104(7)
W1 C18 2.327(6)
W1 C17 2.339(6)
W1 C16 2.363(6)
W1 C19 2.368(6)
W1 C15 2.391(6)
W1 P1 2.3976(16)
W1 W2 2.5034(4)
W2 C2 1.983(6)
W2 C1 2.086(7)
W2 C24 2.333(6)
W2 C20 2.333(6)
W2 C21 2.347(6)
W2 C23 2.367(6)
W2 C22 2.372(6)
W2 P1 2.3966(17)
P1 C31B 1.849(17)
P1 C25 1.855(6)
P1 C31 1.874(12)
P2 O3 1.447(4)
P2 O5 1.572(4)
P2 O2 1.580(4)
P2 O4 1.596(4)
O1 C1 1.199(7)
O2 C2 1.414(7)
O4 C3 1.402(7)
O5 C9 1.422(7)
C3 C4 1.379(8)
C3 C8 1.382(9)
C4 C5 1.369(9)
C4 H4 0.93
C5 C6 1.390(9)
C5 H5 0.93
C6 C7 1.367(8)
C6 H6 0.93
C7 C8 1.387(9)
C7 H7 0.93
C8 H8 0.93
C9 C14 1.349(9)
C9 C10 1.385(8)
C10 C11 1.378(8)
C10 H10 0.93
C11 C12 1.373(9)
C11 H11 0.93
C12 C13 1.370(9)
C12 H12 0.93
C13 C14 1.400(9)
C13 H13 0.93
C14 H14 0.93
C15 C19 1.415(9)
C15 C16 1.418(9)
C15 H15 0.93
C16 C17 1.407(9)
C16 H16 0.93
C17 C18 1.408(9)
C17 H17 0.93
C18 C19 1.419(9)
C18 H18 0.93
C19 H19 0.93
C20 C24 1.411(9)
C20 C21 1.413(9)
C20 H20 0.93
C21 C22 1.408(9)
C21 H21 0.93
C22 C23 1.397(9)
C22 H22 0.93
C23 C24 1.412(9)
C23 H23 0.93
C24 H24 0.93
C25 C30 1.510(10)
C25 C26 1.536(9)
C25 H25 0.98
C26 C27 1.518(9)
C26 H26A 0.97
C26 H26B 0.97
C27 C28 1.517(10)
C27 H27A 0.97
C27 H27B 0.97
C28 C29 1.521(10)
C28 H28A 0.97
C28 H28B 0.97
C29 C30 1.520(10)
C29 H29A 0.97
C29 H29B 0.97
C30 H30A 0.97
C30 H30B 0.97
C31 C32 1.508(16)
C31 C36 1.512(16)
C31 H31 0.98
C32 C33 1.549(16)
C32 H32A 0.97
C32 H32B 0.97
C33 C34 1.500(18)
C33 H33A 0.97
C33 H33B 0.97
C34 C35 1.524(17)
C34 H34A 0.97
C34 H34B 0.97
C35 C36 1.569(17)
C35 H35A 0.97
C35 H35B 0.97
C36 H36A 0.97
C36 H36B 0.97
C31B C32B 1.50(2)
C31B C36B 1.56(2)
C31B H31B 0.98
C32B C33B 1.53(2)
C32B H32C 0.97
C32B H32D 0.97
C33B C34B 1.54(2)
C33B H33C 0.97
C33B H33D 0.97
C34B C35B 1.478(16)
C34B H34C 0.97
C34B H34D 0.97
C35B C36B 1.527(17)
C35B H35C 0.97
C35B H35D 0.97
C36B H36C 0.97
C36B H36D 0.97
